data_1568268
loop_
_publ_author_name
'Wang, Siyuan'
'Zhou, Yuqiao'
'Xiao, Wanlong'
'Li, Zegong'
'Liu, Xiaohua'
'Feng, Xiaoming'

_publ_section_title
;
 Asymmetric synthesis of complex tricyclo[3.2.2.0]nonenes from racemic
 norcaradienes: kinetic resolution <i>via</i> Diels-Alder reaction.
;
_journal_issue 7
_journal_name_full 'Chemical science'
_journal_page_first 1844
_journal_page_last 1851
_journal_paper_doi 10.1039/d2sc06490a
_journal_volume 14
_journal_year 2023
_chemical_absolute_configuration ad
_chemical_formula_moiety 'C29 H30 O5'
_chemical_formula_sum 'C29 H30 O5'
_chemical_formula_weight 458.53
_space_group_crystal_system tetragonal
_space_group_IT_number 96
_space_group_name_Hall 'P 4nw 2abw'
_space_group_name_H-M_alt 'P 43 21 2'
_atom_sites_solution_hydrogens geom
_atom_sites_solution_primary dual
_atom_sites_solution_secondary difmap
_audit_creation_method SHELXL-2018/3
_audit_update_record
;
2022-03-02 deposited with the CCDC.	2023-01-12 downloaded from the CCDC.
;
_cell_angle_alpha 90
_cell_angle_beta 90
_cell_angle_gamma 90
_cell_formula_units_Z 8
_cell_length_a 9.97020(10)
_cell_length_b 9.97020(10)
_cell_length_c 48.7176(12)
_cell_measurement_reflns_used 9409
_cell_measurement_temperature 173(2)
_cell_measurement_theta_max 68.28
_cell_measurement_theta_min 3.63
_cell_volume 4842.77(14)
_computing_cell_refinement 'Bruker SAINT'
_computing_data_collection 'Bruker APEX3'
_computing_data_reduction 'Bruker SAINT'
_computing_molecular_graphics 'Bruker SHELXTL'
_computing_publication_material 'Bruker SHELXTL'
_computing_structure_refinement 'SHELXL-2018/3 (Sheldrick, 2018)'
_computing_structure_solution 'SHELXT (Sheldrick 2008)'
_diffrn_ambient_temperature 173(2)
_diffrn_measured_fraction_theta_full 0.991
_diffrn_measured_fraction_theta_max 0.990
_diffrn_measurement_device_type 'Bruker D8 Venture Photon II'
_diffrn_measurement_method '\f and \w scans'
_diffrn_radiation_type CuK\a
_diffrn_radiation_wavelength 1.54178
_diffrn_reflns_av_R_equivalents 0.0361
_diffrn_reflns_av_unetI/netI 0.0170
_diffrn_reflns_Laue_measured_fraction_full 0.991
_diffrn_reflns_Laue_measured_fraction_max 0.990
_diffrn_reflns_limit_h_max 11
_diffrn_reflns_limit_h_min -10
_diffrn_reflns_limit_k_max 12
_diffrn_reflns_limit_k_min -12
_diffrn_reflns_limit_l_max 54
_diffrn_reflns_limit_l_min -58
_diffrn_reflns_number 43923
_diffrn_reflns_point_group_measured_fraction_full 0.992
_diffrn_reflns_point_group_measured_fraction_max 0.991
_diffrn_reflns_theta_full 67.679
_diffrn_reflns_theta_max 68.358
_diffrn_reflns_theta_min 3.629
_exptl_absorpt_coefficient_mu 0.685
_exptl_absorpt_correction_T_max 0.8731
_exptl_absorpt_correction_T_min 0.7085
_exptl_absorpt_correction_type numerical
_exptl_absorpt_process_details 'SADABS (Krause et al., 2015)'
_exptl_crystal_colour colourless
_exptl_crystal_density_diffrn 1.258
_exptl_crystal_description block
_exptl_crystal_F_000 1952
_exptl_crystal_recrystallization_method 'Re-crystallisation from solvent: DCM, PE'
_exptl_crystal_size_max 0.777
_exptl_crystal_size_mid 0.678
_exptl_crystal_size_min 0.348
_refine_diff_density_max 0.189
_refine_diff_density_min -0.116
_refine_diff_density_rms 0.030
_refine_ls_abs_structure_details
; 
 Flack x determined using 1694 quotients [(I+)-(I-)]/[(I+)+(I-)] 
 (Parsons, Flack and Wagner, Acta Cryst. B69 (2013) 249-259). 
;
_refine_ls_abs_structure_Flack -0.01(3)
_refine_ls_extinction_coef 0.0048(2)
_refine_ls_extinction_expression Fc^*^=kFc[1+0.001xFc^2^\l^3^/sin(2\q)]^-1/4^
_refine_ls_extinction_method 'SHELXL-2018/3 (Sheldrick 2018)'
_refine_ls_goodness_of_fit_ref 1.064
_refine_ls_hydrogen_treatment constr
_refine_ls_matrix_type full
_refine_ls_number_parameters 323
_refine_ls_number_reflns 4386
_refine_ls_number_restraints 1
_refine_ls_restrained_S_all 1.070
_refine_ls_R_factor_all 0.0279
_refine_ls_R_factor_gt 0.0274
_refine_ls_shift/su_max 0.001
_refine_ls_shift/su_mean 0.000
_refine_ls_structure_factor_coef Fsqd
_refine_ls_weighting_details 'w=1/[\s^2^(Fo^2^)+(0.0310P)^2^+1.1658P] where P=(Fo^2^+2Fc^2^)/3'
_refine_ls_weighting_scheme calc
_refine_ls_wR_factor_gt 0.0700
_refine_ls_wR_factor_ref 0.0704
_reflns_Friedel_coverage 0.649
_reflns_Friedel_fraction_full 0.994
_reflns_Friedel_fraction_max 0.993
_reflns_number_gt 4327
_reflns_number_total 4386
_reflns_threshold_expression 'I > 2\s(I)'
_cod_data_source_file d2sc06490a2.cif
_cod_data_source_block waf010
_cod_depositor_comments 'Adding full bibliography for 1568266--1568269.cif.'
_cod_original_cell_volume 4842.77(15)
_cod_database_code 1568268
_shelx_shelxl_version_number 2018/3
_shelx_space_group_comment
; 
The symmetry employed for this shelxl refinement is uniquely defined 
by the following loop, which should always be used as a source of 
symmetry information in preference to the above space-group names. 
They are only intended as comments. 
;
_shelx_estimated_absorpt_t_min 0.618
_shelx_estimated_absorpt_t_max 0.796

loop_
_space_group_symop_operation_xyz
'x, y, z'
'-x, -y, z+1/2'
'-y+1/2, x+1/2, z+3/4'
'y+1/2, -x+1/2, z+1/4'
'-x+1/2, y+1/2, -z+3/4'
'x+1/2, -y+1/2, -z+1/4'
'y, x, -z'
'-y, -x, -z+1/2'

loop_
_atom_site_label
_atom_site_type_symbol
_atom_site_fract_x
_atom_site_fract_y
_atom_site_fract_z
_atom_site_U_iso_or_equiv
_atom_site_adp_type
_atom_site_occupancy
_atom_site_site_symmetry_order
_atom_site_calc_flag
_atom_site_refinement_flags_posn
_atom_site_refinement_flags_adp
_atom_site_refinement_flags_occupancy
_atom_site_disorder_assembly
_atom_site_disorder_group
O1 O 0.59435(14) 0.92080(14) 0.44291(3) 0.0347(3) Uani 1 1 d . . . . .
O2 O 0.64440(15) 0.71796(14) 0.45910(3) 0.0456(4) Uani 1 1 d . . . . .
O3 O 0.40189(18) 0.44640(14) 0.53350(3) 0.0448(4) Uani 1 1 d . . . . .
O4 O 0.45141(15) 0.53843(14) 0.57418(3) 0.0365(3) Uani 1 1 d . . . . .
O5 O 0.25025(13) 0.85856(14) 0.58502(3) 0.0333(3) Uani 1 1 d . . . . .
C1 C 0.7136(2) 0.9176(2) 0.42605(4) 0.0394(5) Uani 1 1 d . . . . .
H1A H 0.733193 1.008230 0.419348 0.059 Uiso 1 1 calc R U . . .
H1B H 0.698990 0.857625 0.410399 0.059 Uiso 1 1 calc R U . . .
H1C H 0.789395 0.884945 0.436960 0.059 Uiso 1 1 calc R U . . .
C2 C 0.57171(17) 0.81413(17) 0.45863(3) 0.0246(4) Uani 1 1 d . . . . .
C3 C 0.44914(17) 0.83397(16) 0.47639(3) 0.0223(3) Uani 1 1 d . . . . .
C4 C 0.49424(16) 0.84311(17) 0.50662(3) 0.0216(3) Uani 1 1 d . . . . .
H4 H 0.593044 0.835961 0.509837 0.026 Uiso 1 1 calc R U . . .
C5 C 0.41360(17) 0.91000(17) 0.52968(3) 0.0225(3) Uani 1 1 d . . . . .
C6 C 0.41999(17) 0.79660(17) 0.55271(3) 0.0227(3) Uani 1 1 d . . . . .
H6 H 0.515287 0.767368 0.554993 0.027 Uiso 1 1 calc R U . . .
C7 C 0.33542(17) 0.67507(17) 0.54286(3) 0.0230(3) Uani 1 1 d . . . . .
H7 H 0.249883 0.677221 0.553573 0.028 Uiso 1 1 calc R U . . .
C8 C 0.29623(17) 0.69416(17) 0.51205(3) 0.0244(3) Uani 1 1 d . . . . .
H8 H 0.247293 0.614142 0.504779 0.029 Uiso 1 1 calc R U . . .
C9 C 0.42715(17) 0.71820(16) 0.49643(3) 0.0221(3) Uani 1 1 d . . . . .
H9 H 0.486386 0.638202 0.493924 0.026 Uiso 1 1 calc R U . . .
C10 C 0.26856(17) 0.92563(18) 0.52195(3) 0.0248(4) Uani 1 1 d . . . . .
H10 H 0.223279 1.009135 0.523465 0.030 Uiso 1 1 calc R U . . .
C11 C 0.20723(17) 0.81589(18) 0.51285(3) 0.0256(4) Uani 1 1 d . . . . .
C12 C 0.4782(2) 1.04168(18) 0.53887(4) 0.0313(4) Uani 1 1 d . . . . .
H12A H 0.476612 1.105958 0.523650 0.047 Uiso 1 1 calc R U . . .
H12B H 0.571232 1.025025 0.544381 0.047 Uiso 1 1 calc R U . . .
H12C H 0.428095 1.078448 0.554453 0.047 Uiso 1 1 calc R U . . .
C13 C 0.06130(19) 0.8036(2) 0.50625(4) 0.0390(5) Uani 1 1 d . . . . .
H13A H 0.014109 0.884271 0.512483 0.058 Uiso 1 1 calc R U . . .
H13B H 0.024202 0.724793 0.515577 0.058 Uiso 1 1 calc R U . . .
H13C H 0.049927 0.793668 0.486377 0.058 Uiso 1 1 calc R U . . .
C14 C 0.39994(19) 0.54120(18) 0.54865(3) 0.0277(4) Uani 1 1 d . . . . .
C15 C 0.5149(3) 0.4138(2) 0.58217(5) 0.0498(6) Uani 1 1 d D . . . .
H15A H 0.444609 0.348307 0.587312 0.060 Uiso 0.45(3) 1 calc R U P A 1
H15B H 0.564266 0.376982 0.566242 0.060 Uiso 0.45(3) 1 calc R U P A 1
H15C H 0.596228 0.397160 0.571040 0.060 Uiso 0.55(3) 1 calc R U P A 2
H15D H 0.452448 0.337440 0.579856 0.060 Uiso 0.55(3) 1 calc R U P A 2
C16X C 0.6038(19) 0.4289(11) 0.6042(4) 0.061(3) Uani 0.45(3) 1 d D . P A 1
H16A H 0.674676 0.492332 0.599113 0.092 Uiso 0.45(3) 1 calc R U P A 1
H16B H 0.643824 0.341869 0.608653 0.092 Uiso 0.45(3) 1 calc R U P A 1
H16C H 0.555068 0.463149 0.620190 0.092 Uiso 0.45(3) 1 calc R U P A 1
C16Y C 0.5513(15) 0.4332(10) 0.6126(2) 0.058(2) Uani 0.55(3) 1 d D . P A 2
H16D H 0.605760 0.514439 0.614647 0.086 Uiso 0.55(3) 1 calc R U P A 2
H16E H 0.602440 0.355413 0.619054 0.086 Uiso 0.55(3) 1 calc R U P A 2
H16F H 0.469069 0.442108 0.623444 0.086 Uiso 0.55(3) 1 calc R U P A 2
C21 C 0.34053(17) 0.91319(18) 0.46266(3) 0.0240(3) Uani 1 1 d . . . . .
C22 C 0.24172(19) 0.8463(2) 0.44789(3) 0.0294(4) Uani 1 1 d . . . . .
H22 H 0.241786 0.751036 0.447299 0.035 Uiso 1 1 calc R U . . .
C23 C 0.1427(2) 0.9174(2) 0.43395(4) 0.0393(5) Uani 1 1 d . . . . .
H23 H 0.075425 0.870558 0.424000 0.047 Uiso 1 1 calc R U . . .
C24 C 0.1421(2) 1.0561(2) 0.43456(4) 0.0416(5) Uani 1 1 d . . . . .
H24 H 0.073733 1.104767 0.425332 0.050 Uiso 1 1 calc R U . . .
C25 C 0.2420(2) 1.1235(2) 0.44873(4) 0.0369(5) Uani 1 1 d . . . . .
H25 H 0.242656 1.218760 0.448999 0.044 Uiso 1 1 calc R U . . .
C26 C 0.34080(19) 1.05298(19) 0.46248(3) 0.0294(4) Uani 1 1 d . . . . .
H26 H 0.409521 1.100304 0.471892 0.035 Uiso 1 1 calc R U . . .
C31 C 0.36976(17) 0.85279(17) 0.57989(3) 0.0243(4) Uani 1 1 d . . . . .
C32 C 0.46931(18) 0.90841(18) 0.59983(3) 0.0271(4) Uani 1 1 d . . . . .
C33 C 0.4296(2) 1.0147(2) 0.61658(4) 0.0340(4) Uani 1 1 d . . . . .
H33 H 0.341931 1.051007 0.614746 0.041 Uiso 1 1 calc R U . . .
C34 C 0.5166(2) 1.0677(2) 0.63580(4) 0.0425(5) Uani 1 1 d . . . . .
H34 H 0.489143 1.140699 0.646993 0.051 Uiso 1 1 calc R U . . .
C35 C 0.6439(2) 1.0142(2) 0.63871(4) 0.0441(5) Uani 1 1 d . . . . .
H35 H 0.703670 1.050446 0.651955 0.053 Uiso 1 1 calc R U . . .
C36 C 0.6842(2) 0.9083(2) 0.62245(4) 0.0427(5) Uani 1 1 d . . . . .
H36 H 0.771166 0.870995 0.624682 0.051 Uiso 1 1 calc R U . . .
C37 C 0.5974(2) 0.8560(2) 0.60277(4) 0.0345(4) Uani 1 1 d . . . . .
H37 H 0.625988 0.784260 0.591341 0.041 Uiso 1 1 calc R U . . .

loop_
_atom_site_aniso_label
_atom_site_aniso_U_11
_atom_site_aniso_U_22
_atom_site_aniso_U_33
_atom_site_aniso_U_23
_atom_site_aniso_U_13
_atom_site_aniso_U_12
O1 0.0343(7) 0.0340(7) 0.0358(7) 0.0082(6) 0.0147(6) 0.0095(6)
O2 0.0477(9) 0.0351(8) 0.0541(9) 0.0108(6) 0.0245(7) 0.0198(7)
O3 0.0724(11) 0.0259(7) 0.0362(7) -0.0020(6) 0.0019(7) 0.0077(7)
O4 0.0449(8) 0.0364(7) 0.0282(6) 0.0065(5) -0.0029(6) 0.0104(6)
O5 0.0266(7) 0.0439(8) 0.0294(7) -0.0052(5) 0.0053(5) 0.0019(6)
C1 0.0371(11) 0.0422(11) 0.0388(10) 0.0059(9) 0.0176(9) 0.0075(9)
C2 0.0279(9) 0.0248(8) 0.0210(8) -0.0027(6) -0.0006(6) 0.0035(7)
C3 0.0251(8) 0.0219(8) 0.0197(7) -0.0020(6) 0.0006(6) 0.0025(7)
C4 0.0209(8) 0.0241(8) 0.0196(8) -0.0006(6) -0.0001(6) 0.0019(6)
C5 0.0252(8) 0.0221(8) 0.0203(7) -0.0016(6) 0.0026(6) 0.0006(7)
C6 0.0215(8) 0.0257(8) 0.0210(8) -0.0015(6) 0.0000(6) 0.0023(7)
C7 0.0255(8) 0.0239(8) 0.0195(7) 0.0007(6) 0.0017(6) -0.0001(7)
C8 0.0264(9) 0.0239(8) 0.0228(8) 0.0001(6) -0.0023(6) -0.0019(7)
C9 0.0251(8) 0.0211(8) 0.0201(8) -0.0013(6) -0.0014(6) 0.0034(7)
C10 0.0269(9) 0.0269(9) 0.0205(7) 0.0014(6) 0.0045(6) 0.0073(7)
C11 0.0230(8) 0.0323(9) 0.0216(8) 0.0029(7) 0.0018(6) 0.0029(7)
C12 0.0413(10) 0.0271(9) 0.0256(8) -0.0051(7) 0.0042(7) -0.0053(8)
C13 0.0243(9) 0.0592(13) 0.0334(10) 0.0030(9) -0.0021(7) 0.0013(9)
C14 0.0308(9) 0.0288(9) 0.0234(8) 0.0036(7) 0.0053(7) 0.0007(7)
C15 0.0558(14) 0.0462(13) 0.0474(12) 0.0197(10) 0.0014(10) 0.0176(11)
C16X 0.061(7) 0.056(4) 0.067(7) 0.019(5) -0.024(5) -0.001(4)
C16Y 0.059(5) 0.065(4) 0.049(4) 0.020(3) -0.018(3) 0.012(4)
C21 0.0239(8) 0.0296(9) 0.0186(7) 0.0018(6) 0.0032(6) 0.0056(7)
C22 0.0293(9) 0.0366(10) 0.0223(8) -0.0009(7) 0.0008(7) 0.0032(8)
C23 0.0280(10) 0.0635(14) 0.0265(9) -0.0004(9) -0.0024(7) 0.0065(9)
C24 0.0360(11) 0.0601(14) 0.0285(9) 0.0107(9) 0.0046(8) 0.0239(10)
C25 0.0424(11) 0.0365(11) 0.0317(10) 0.0087(8) 0.0124(8) 0.0180(9)
C26 0.0323(9) 0.0296(9) 0.0264(8) 0.0012(7) 0.0075(7) 0.0068(8)
C31 0.0261(9) 0.0256(9) 0.0213(8) 0.0013(7) 0.0018(6) 0.0041(7)
C32 0.0302(9) 0.0323(9) 0.0189(7) -0.0009(7) 0.0030(6) 0.0007(7)
C33 0.0362(10) 0.0382(10) 0.0276(9) -0.0063(8) 0.0035(7) 0.0027(8)
C34 0.0528(13) 0.0439(12) 0.0308(10) -0.0137(9) 0.0029(9) -0.0021(10)
C35 0.0474(13) 0.0564(14) 0.0285(9) -0.0088(9) -0.0075(8) -0.0080(10)
C36 0.0357(11) 0.0591(14) 0.0335(10) -0.0057(9) -0.0091(8) 0.0035(10)
C37 0.0343(10) 0.0416(11) 0.0274(9) -0.0075(8) -0.0031(8) 0.0050(9)

loop_
_atom_type_symbol
_atom_type_description
_atom_type_scat_dispersion_real
_atom_type_scat_dispersion_imag
_atom_type_scat_source
C C 0.0181 0.0091 'International Tables Vol C Tables 4.2.6.8 and 6.1.1.4'
H H 0.0000 0.0000 'International Tables Vol C Tables 4.2.6.8 and 6.1.1.4'
O O 0.0492 0.0322 'International Tables Vol C Tables 4.2.6.8 and 6.1.1.4'

loop_
_geom_angle_atom_site_label_1
_geom_angle_atom_site_label_2
_geom_angle_atom_site_label_3
_geom_angle
_geom_angle_site_symmetry_1
_geom_angle_site_symmetry_3
_geom_angle_publ_flag
C2 O1 C1 116.71(14) . . ?
C14 O4 C15 115.64(16) . . ?
O2 C2 O1 123.13(16) . . ?
O2 C2 C3 125.54(16) . . ?
O1 C2 C3 111.26(14) . . ?
C21 C3 C2 113.45(13) . . ?
C21 C3 C9 125.45(14) . . ?
C2 C3 C9 112.54(13) . . ?
C21 C3 C4 127.30(14) . . ?
C2 C3 C4 108.60(13) . . ?
C9 C3 C4 58.42(10) . . ?
C9 C4 C5 111.71(13) . . ?
C9 C4 C3 60.29(10) . . ?
C5 C4 C3 124.89(14) . . ?
C10 C5 C12 112.93(15) . . ?
C10 C5 C4 111.46(13) . . ?
C12 C5 C4 111.52(14) . . ?
C10 C5 C6 106.77(13) . . ?
C12 C5 C6 112.71(13) . . ?
C4 C5 C6 100.72(12) . . ?
C31 C6 C7 112.17(14) . . ?
C31 C6 C5 109.76(13) . . ?
C7 C6 C5 108.33(13) . . ?
C14 C7 C6 113.67(14) . . ?
C14 C7 C8 113.20(14) . . ?
C6 C7 C8 109.73(13) . . ?
C11 C8 C9 112.95(14) . . ?
C11 C8 C7 102.76(13) . . ?
C9 C8 C7 106.47(13) . . ?
C4 C9 C3 61.29(10) . . ?
C4 C9 C8 110.27(13) . . ?
C3 C9 C8 123.97(14) . . ?
C11 C10 C5 116.16(15) . . ?
C10 C11 C13 125.93(17) . . ?
C10 C11 C8 113.67(15) . . ?
C13 C11 C8 120.16(17) . . ?
O3 C14 O4 123.12(17) . . ?
O3 C14 C7 126.12(17) . . ?
O4 C14 C7 110.70(15) . . ?
C16X C15 O4 113.0(6) . . ?
O4 C15 C16Y 104.8(4) . . ?
C22 C21 C26 118.55(17) . . ?
C22 C21 C3 119.37(16) . . ?
C26 C21 C3 121.91(16) . . ?
C21 C22 C23 120.70(18) . . ?
C24 C23 C22 120.1(2) . . ?
C23 C24 C25 119.51(18) . . ?
C26 C25 C24 120.44(19) . . ?
C25 C26 C21 120.66(19) . . ?
O5 C31 C32 119.88(15) . . ?
O5 C31 C6 121.14(15) . . ?
C32 C31 C6 118.89(14) . . ?
C37 C32 C33 119.17(17) . . ?
C37 C32 C31 122.56(16) . . ?
C33 C32 C31 118.24(16) . . ?
C34 C33 C32 120.56(19) . . ?
C33 C34 C35 119.88(19) . . ?
C36 C35 C34 120.20(19) . . ?
C35 C36 C37 120.1(2) . . ?
C32 C37 C36 120.11(18) . . ?

loop_
_geom_bond_atom_site_label_1
_geom_bond_atom_site_label_2
_geom_bond_distance
_geom_bond_site_symmetry_2
_geom_bond_publ_flag
O1 C2 1.330(2) . ?
O1 C1 1.445(2) . ?
O2 C2 1.202(2) . ?
O3 C14 1.199(2) . ?
O4 C14 1.346(2) . ?
O4 C15 1.447(2) . ?
O5 C31 1.219(2) . ?
C2 C3 1.510(2) . ?
C3 C21 1.498(2) . ?
C3 C9 1.528(2) . ?
C3 C4 1.542(2) . ?
C4 C9 1.498(2) . ?
C4 C5 1.534(2) . ?
C5 C10 1.503(2) . ?
C5 C12 1.529(2) . ?
C5 C6 1.594(2) . ?
C6 C31 1.523(2) . ?
C6 C7 1.552(2) . ?
C7 C14 1.508(2) . ?
C7 C8 1.563(2) . ?
C8 C11 1.504(2) . ?
C8 C9 1.530(2) . ?
C10 C11 1.329(3) . ?
C11 C13 1.495(2) . ?
C15 C16X 1.399(9) . ?
C15 C16Y 1.538(8) . ?
C21 C22 1.390(3) . ?
C21 C26 1.394(3) . ?
C22 C23 1.392(3) . ?
C23 C24 1.383(3) . ?
C24 C25 1.386(3) . ?
C25 C26 1.383(3) . ?
C31 C32 1.496(2) . ?
C32 C37 1.388(3) . ?
C32 C33 1.395(3) . ?
C33 C34 1.382(3) . ?
C34 C35 1.384(3) . ?
C35 C36 1.380(3) . ?
C36 C37 1.392(3) . ?

loop_
_geom_torsion_atom_site_label_1
_geom_torsion_atom_site_label_2
_geom_torsion_atom_site_label_3
_geom_torsion_atom_site_label_4
_geom_torsion
_geom_torsion_site_symmetry_1
_geom_torsion_site_symmetry_2
_geom_torsion_site_symmetry_3
_geom_torsion_site_symmetry_4
_geom_torsion_publ_flag
C1 O1 C2 O2 -0.5(3) . . . . ?
C1 O1 C2 C3 176.52(15) . . . . ?
O2 C2 C3 C21 -148.07(19) . . . . ?
O1 C2 C3 C21 35.0(2) . . . . ?
O2 C2 C3 C9 1.8(2) . . . . ?
O1 C2 C3 C9 -175.17(14) . . . . ?
O2 C2 C3 C4 64.5(2) . . . . ?
O1 C2 C3 C4 -112.46(16) . . . . ?
C21 C3 C4 C9 112.80(19) . . . . ?
C2 C3 C4 C9 -105.54(15) . . . . ?
C21 C3 C4 C5 15.8(3) . . . . ?
C2 C3 C4 C5 157.48(15) . . . . ?
C9 C3 C4 C5 -96.97(17) . . . . ?
C9 C4 C5 C10 -49.46(18) . . . . ?
C3 C4 C5 C10 18.7(2) . . . . ?
C9 C4 C5 C12 -176.69(14) . . . . ?
C3 C4 C5 C12 -108.57(18) . . . . ?
C9 C4 C5 C6 63.49(16) . . . . ?
C3 C4 C5 C6 131.62(16) . . . . ?
C10 C5 C6 C31 -74.94(16) . . . . ?
C12 C5 C6 C31 49.62(19) . . . . ?
C4 C5 C6 C31 168.57(13) . . . . ?
C10 C5 C6 C7 47.83(17) . . . . ?
C12 C5 C6 C7 172.39(14) . . . . ?
C4 C5 C6 C7 -68.65(16) . . . . ?
C31 C6 C7 C14 -100.32(16) . . . . ?
C5 C6 C7 C14 138.38(14) . . . . ?
C31 C6 C7 C8 131.80(14) . . . . ?
C5 C6 C7 C8 10.50(18) . . . . ?
C14 C7 C8 C11 167.14(14) . . . . ?
C6 C7 C8 C11 -64.72(17) . . . . ?
C14 C7 C8 C9 -73.93(17) . . . . ?
C6 C7 C8 C9 54.21(17) . . . . ?
C5 C4 C9 C3 118.80(15) . . . . ?
C5 C4 C9 C8 0.31(18) . . . . ?
C3 C4 C9 C8 -118.48(15) . . . . ?
C21 C3 C9 C4 -115.82(17) . . . . ?
C2 C3 C9 C4 98.64(15) . . . . ?
C21 C3 C9 C8 -19.7(2) . . . . ?
C2 C3 C9 C8 -165.21(14) . . . . ?
C4 C3 C9 C8 96.16(16) . . . . ?
C11 C8 C9 C4 50.37(18) . . . . ?
C7 C8 C9 C4 -61.67(17) . . . . ?
C11 C8 C9 C3 -18.0(2) . . . . ?
C7 C8 C9 C3 -130.04(15) . . . . ?
C12 C5 C10 C11 177.78(14) . . . . ?
C4 C5 C10 C11 51.3(2) . . . . ?
C6 C5 C10 C11 -57.79(18) . . . . ?
C5 C10 C11 C13 174.41(16) . . . . ?
C5 C10 C11 C8 0.1(2) . . . . ?
C9 C8 C11 C10 -52.60(19) . . . . ?
C7 C8 C11 C10 61.70(18) . . . . ?
C9 C8 C11 C13 132.74(17) . . . . ?
C7 C8 C11 C13 -112.96(17) . . . . ?
C15 O4 C14 O3 2.2(3) . . . . ?
C15 O4 C14 C7 179.34(16) . . . . ?
C6 C7 C14 O3 -139.19(19) . . . . ?
C8 C7 C14 O3 -13.1(3) . . . . ?
C6 C7 C14 O4 43.78(19) . . . . ?
C8 C7 C14 O4 169.86(15) . . . . ?
C14 O4 C15 C16X 159.7(11) . . . . ?
C14 O4 C15 C16Y -174.6(6) . . . . ?
C2 C3 C21 C22 91.33(19) . . . . ?
C9 C3 C21 C22 -53.9(2) . . . . ?
C4 C3 C21 C22 -128.53(18) . . . . ?
C2 C3 C21 C26 -83.76(19) . . . . ?
C9 C3 C21 C26 130.96(18) . . . . ?
C4 C3 C21 C26 56.4(2) . . . . ?
C26 C21 C22 C23 -2.0(3) . . . . ?
C3 C21 C22 C23 -177.30(16) . . . . ?
C21 C22 C23 C24 0.3(3) . . . . ?
C22 C23 C24 C25 1.1(3) . . . . ?
C23 C24 C25 C26 -0.8(3) . . . . ?
C24 C25 C26 C21 -0.9(3) . . . . ?
C22 C21 C26 C25 2.3(3) . . . . ?
C3 C21 C26 C25 177.48(15) . . . . ?
C7 C6 C31 O5 -37.8(2) . . . . ?
C5 C6 C31 O5 82.6(2) . . . . ?
C7 C6 C31 C32 145.53(15) . . . . ?
C5 C6 C31 C32 -93.99(17) . . . . ?
O5 C31 C32 C37 149.31(19) . . . . ?
C6 C31 C32 C37 -34.0(2) . . . . ?
O5 C31 C32 C33 -28.8(3) . . . . ?
C6 C31 C32 C33 147.84(17) . . . . ?
C37 C32 C33 C34 0.2(3) . . . . ?
C31 C32 C33 C34 178.45(17) . . . . ?
C32 C33 C34 C35 -0.7(3) . . . . ?
C33 C34 C35 C36 0.1(3) . . . . ?
C34 C35 C36 C37 0.8(4) . . . . ?
C33 C32 C37 C36 0.7(3) . . . . ?
C31 C32 C37 C36 -177.40(19) . . . . ?
C35 C36 C37 C32 -1.3(3) . . . . ?
